data_7062752
loop_
_publ_author_name
'Bardina, Elena E.'
'Shmelev, Nikita Y.'
'Albrekht, Yana N.'
'Koon, Winnie Ka Yiu'
'Abramov, Pavel A.'
'Mirzaeva, Irina V.'
'Sheven&#x2019;, Dmitriy G.'
'Makotchenko, Evgeniya V.'
'Fomenko, Iakov S.'
'Lukoyanov, Anton N.'
'Sokolov, Maxim N.'
'Babak, Maria V.'
'Gushchin, Artem L.'

_publ_section_title
;
 Gold(i) complexes with redox active BIAN and MIAN ligands: synthesis,
 structure and electrochemistry
;
_journal_issue 39
_journal_name_full 'New Journal of Chemistry'
_journal_page_first 18251
_journal_page_last 18259
_journal_paper_doi 10.1039/D3NJ03334A
_journal_volume 47
_journal_year 2023
_chemical_formula_sum 'C43.25 H38.5 Au Cl0.5 F3 N O4 P S'
_chemical_formula_weight 970.97
_space_group_crystal_system monoclinic
_space_group_IT_number 14
_space_group_name_Hall '-P 2yn'
_space_group_name_H-M_alt 'P 1 21/n 1'
_atom_sites_solution_hydrogens geom
_atom_sites_solution_primary direct
_atom_sites_solution_secondary difmap
_audit_creation_method SHELXL-2019/3
_audit_update_record
;
2023-08-24 deposited with the CCDC.	2023-09-07 downloaded from the CCDC.
;
_cell_angle_alpha 90
_cell_angle_beta 95.214(2)
_cell_angle_gamma 90
_cell_formula_units_Z 4
_cell_length_a 8.7066(4)
_cell_length_b 15.2314(10)
_cell_length_c 34.7368(17)
_cell_measurement_reflns_used 9955
_cell_measurement_temperature 150(2)
_cell_measurement_theta_max 29.3274
_cell_measurement_theta_min 2.6745
_cell_volume 4587.5(4)
_computing_cell_refinement 'SAINT (Bruker-AXS, 2004)'
_computing_data_collection 'APEX2 (Bruker-AXS, 2004)'
_computing_data_reduction 'SAINT (Bruker-AXS, 2004)'
_computing_molecular_graphics 'ShelXle (H\"ubschle, 2011)'
_computing_publication_material 'CIFTAB-2014/2 (Sheldrick, 2014)'
_computing_structure_refinement 'SHELXL-2019/2 (Sheldrick, 2019)'
_computing_structure_solution 'SHELXS-2014/5 (Sheldrick, 2014)'
_diffrn_ambient_temperature 150(2)
_diffrn_detector_area_resol_mean 25
_diffrn_measured_fraction_theta_full 0.988
_diffrn_measured_fraction_theta_max 0.894
_diffrn_measurement_device 'four-circle diffractometer'
_diffrn_measurement_device_type 'Bruker Apex Duo'
_diffrn_measurement_method '\f and \w scans'
_diffrn_radiation_monochromator graphite
_diffrn_radiation_probe x-ray
_diffrn_radiation_source 'fine-focus sealed tube'
_diffrn_radiation_type MoK\a
_diffrn_radiation_wavelength 0.71073
_diffrn_reflns_av_R_equivalents 0.0438
_diffrn_reflns_av_unetI/netI 0.0591
_diffrn_reflns_Laue_measured_fraction_full 0.988
_diffrn_reflns_Laue_measured_fraction_max 0.894
_diffrn_reflns_limit_h_max 12
_diffrn_reflns_limit_h_min -12
_diffrn_reflns_limit_k_max 20
_diffrn_reflns_limit_k_min -21
_diffrn_reflns_limit_l_max 45
_diffrn_reflns_limit_l_min -45
_diffrn_reflns_number 38203
_diffrn_reflns_point_group_measured_fraction_full 0.988
_diffrn_reflns_point_group_measured_fraction_max 0.894
_diffrn_reflns_theta_full 25.500
_diffrn_reflns_theta_max 29.759
_diffrn_reflns_theta_min 1.781
_diffrn_source 'sealed X-ray tube'
_exptl_absorpt_coefficient_mu 3.366
_exptl_absorpt_correction_T_max 0.7459
_exptl_absorpt_correction_T_min 0.5140
_exptl_absorpt_correction_type multi-scan
_exptl_absorpt_process_details 'SADABS (Bruker-AXS, 2004)'
_exptl_crystal_colour red
_exptl_crystal_density_diffrn 1.406
_exptl_crystal_description block
_exptl_crystal_F_000 1930
_exptl_crystal_size_max 0.582
_exptl_crystal_size_mid 0.383
_exptl_crystal_size_min 0.074
_refine_diff_density_max 1.473
_refine_diff_density_min -2.443
_refine_diff_density_rms 0.152
_refine_ls_extinction_method none
_refine_ls_goodness_of_fit_ref 1.064
_refine_ls_hydrogen_treatment constr
_refine_ls_matrix_type full
_refine_ls_number_parameters 501
_refine_ls_number_reflns 11704
_refine_ls_number_restraints 0
_refine_ls_restrained_S_all 1.064
_refine_ls_R_factor_all 0.0707
_refine_ls_R_factor_gt 0.0473
_refine_ls_shift/su_max 0.003
_refine_ls_shift/su_mean 0.000
_refine_ls_structure_factor_coef Fsqd
_refine_ls_weighting_details 'w=1/[\s^2^(Fo^2^)+(0.0612P)^2^+7.3863P] where P=(Fo^2^+2Fc^2^)/3'
_refine_ls_weighting_scheme calc
_refine_ls_wR_factor_gt 0.1175
_refine_ls_wR_factor_ref 0.1243
_reflns_Friedel_coverage 0.000
_reflns_number_gt 8885
_reflns_number_total 11704
_reflns_threshold_expression >2\s(I)
_cod_data_source_file d3nj03334a2.cif
_cod_data_source_block ya_10
_cod_depositor_comments 'Adding full bibliography for 7062751--7062754.cif.'
_cod_original_sg_symbol_H-M 'P 21/n'
_cod_original_formula_sum 'C43.25 H38.50 Au Cl0.50 F3 N O4 P S'
_cod_database_code 7062752
_shelx_shelxl_version_number 2019/3
_shelx_space_group_comment
;
The symmetry employed for this shelxl refinement is uniquely defined
by the following loop, which should always be used as a source of
symmetry information in preference to the above space-group names.
They are only intended as comments.
;
_shelx_estimated_absorpt_t_min 0.245
_shelx_estimated_absorpt_t_max 0.789

loop_
_space_group_symop_operation_xyz
'x, y, z'
'-x+1/2, y+1/2, -z+1/2'
'-x, -y, -z'
'x-1/2, -y-1/2, z-1/2'

loop_
_atom_site_label
_atom_site_type_symbol
_atom_site_fract_x
_atom_site_fract_y
_atom_site_fract_z
_atom_site_U_iso_or_equiv
_atom_site_adp_type
_atom_site_occupancy
_atom_site_site_symmetry_order
_atom_site_calc_flag
_atom_site_refinement_flags_posn
_atom_site_refinement_flags_adp
_atom_site_refinement_flags_occupancy
_atom_site_disorder_assembly
_atom_site_disorder_group
C1 C 0.4035(5) 0.5578(4) 0.75554(14) 0.0259(12) Uani 1 1 d . . . . .
C2 C 0.5065(6) 0.5986(4) 0.73289(15) 0.0288(12) Uani 1 1 d . . . . .
H2A H 0.545785 0.567402 0.712235 0.035 Uiso 1 1 calc R U . . .
C3 C 0.5510(6) 0.6830(4) 0.74022(16) 0.0358(14) Uani 1 1 d . . . . .
H3A H 0.619648 0.710646 0.724256 0.043 Uiso 1 1 calc R U . . .
C4 C 0.4967(6) 0.7298(5) 0.77117(17) 0.0391(14) Uani 1 1 d . . . . .
H4A H 0.532145 0.787807 0.776815 0.047 Uiso 1 1 calc R U . . .
C5 C 0.3924(6) 0.6913(5) 0.79307(17) 0.0420(16) Uani 1 1 d . . . . .
H5A H 0.353446 0.723084 0.813608 0.050 Uiso 1 1 calc R U . . .
C6 C 0.3441(6) 0.6069(5) 0.78544(17) 0.0397(15) Uani 1 1 d . . . . .
H6A H 0.269877 0.581087 0.800388 0.048 Uiso 1 1 calc R U . . .
C7 C 0.1430(5) 0.4433(4) 0.75376(14) 0.0270(12) Uani 1 1 d . . . . .
C8 C 0.0428(5) 0.4779(4) 0.72400(14) 0.0309(13) Uani 1 1 d . . . . .
H8A H 0.082113 0.501283 0.701528 0.037 Uiso 1 1 calc R U . . .
C9 C -0.1142(5) 0.4778(5) 0.72741(16) 0.0377(15) Uani 1 1 d . . . . .
H9A H -0.182829 0.501908 0.707330 0.045 Uiso 1 1 calc R U . . .
C10 C -0.1716(6) 0.4429(5) 0.75992(17) 0.0431(16) Uani 1 1 d . . . . .
H10A H -0.279638 0.443064 0.761967 0.052 Uiso 1 1 calc R U . . .
C11 C -0.0726(6) 0.4074(5) 0.78975(17) 0.0406(16) Uani 1 1 d . . . . .
H11A H -0.112795 0.383344 0.811986 0.049 Uiso 1 1 calc R U . . .
C12 C 0.0857(6) 0.4076(4) 0.78662(15) 0.0327(14) Uani 1 1 d . . . . .
H12A H 0.154353 0.383672 0.806725 0.039 Uiso 1 1 calc R U . . .
C13 C 0.4418(5) 0.3807(4) 0.78636(15) 0.0300(14) Uani 1 1 d . . . . .
C14 C 0.4410(7) 0.2914(5) 0.78331(18) 0.0440(16) Uani 1 1 d . . . . .
H14A H 0.391439 0.264310 0.760876 0.053 Uiso 1 1 calc R U . . .
C15 C 0.5129(8) 0.2391(6) 0.8130(2) 0.064(2) Uani 1 1 d . . . . .
H15A H 0.511876 0.176834 0.811094 0.077 Uiso 1 1 calc R U . . .
C16 C 0.5849(7) 0.2805(7) 0.8450(2) 0.064(3) Uani 1 1 d . . . . .
H16A H 0.635489 0.245991 0.865148 0.077 Uiso 1 1 calc R U . . .
C17 C 0.5855(8) 0.3698(6) 0.8487(2) 0.057(2) Uani 1 1 d . . . . .
H17A H 0.634939 0.396442 0.871237 0.069 Uiso 1 1 calc R U . . .
C18 C 0.5154(6) 0.4205(5) 0.82014(16) 0.0410(16) Uani 1 1 d . . . . .
H18A H 0.515701 0.482545 0.822740 0.049 Uiso 1 1 calc R U . . .
C19 C 0.3620(7) 0.6979(4) 0.62379(15) 0.0363(14) Uani 1 1 d . . . . .
C20 C 0.5976(5) 0.4655(4) 0.61824(13) 0.0222(11) Uani 1 1 d . . . . .
C21 C 0.5012(5) 0.3822(4) 0.60857(13) 0.0213(11) Uani 1 1 d . . . . .
C22 C 0.5195(5) 0.3603(4) 0.56775(13) 0.0227(10) Uani 1 1 d . . . . .
C23 C 0.4705(6) 0.2934(4) 0.54335(14) 0.0313(13) Uani 1 1 d . . . . .
H23A H 0.409801 0.246558 0.551781 0.038 Uiso 1 1 calc R U . . .
C24 C 0.5135(7) 0.2968(4) 0.50521(15) 0.0360(14) Uani 1 1 d . . . . .
H24A H 0.479391 0.251020 0.487915 0.043 Uiso 1 1 calc R U . . .
C25 C 0.6013(6) 0.3622(4) 0.49183(15) 0.0337(13) Uani 1 1 d . . . . .
H25A H 0.626077 0.360995 0.465765 0.040 Uiso 1 1 calc R U . . .
C26 C 0.6563(5) 0.4322(4) 0.51640(14) 0.0268(11) Uani 1 1 d . . . . .
C27 C 0.6117(5) 0.4287(4) 0.55433(13) 0.0219(11) Uani 1 1 d . . . . .
C28 C 0.6616(5) 0.4923(4) 0.58197(13) 0.0219(10) Uani 1 1 d . . . . .
C29 C 0.7558(5) 0.5600(4) 0.57284(15) 0.0286(12) Uani 1 1 d . . . . .
H29A H 0.789995 0.603093 0.591475 0.034 Uiso 1 1 calc R U . . .
C30 C 0.8000(6) 0.5634(4) 0.53483(15) 0.0327(13) Uani 1 1 d . . . . .
H30A H 0.866159 0.609425 0.528110 0.039 Uiso 1 1 calc R U . . .
C31 C 0.7516(6) 0.5033(4) 0.50740(15) 0.0308(13) Uani 1 1 d . . . . .
H31A H 0.782022 0.509117 0.481948 0.037 Uiso 1 1 calc R U . . .
C35 C -0.0007(8) 0.3661(6) 0.62929(19) 0.057(2) Uani 1 1 d . . . . .
H35A H -0.054769 0.421534 0.623289 0.085 Uiso 1 1 calc R U . . .
H35B H -0.075782 0.318139 0.629101 0.085 Uiso 1 1 calc R U . . .
H35C H 0.056103 0.370057 0.654920 0.085 Uiso 1 1 calc R U . . .
C36 C 0.1106(6) 0.3485(4) 0.59943(17) 0.0368(14) Uani 1 1 d . . . . .
H36A H 0.188185 0.397113 0.601102 0.044 Uiso 1 1 calc R U . . .
C37 C 0.0271(8) 0.3505(6) 0.55894(19) 0.057(2) Uani 1 1 d . . . . .
H37A H 0.100921 0.339007 0.539862 0.085 Uiso 1 1 calc R U . . .
H37B H -0.053528 0.305459 0.556835 0.085 Uiso 1 1 calc R U . . .
H37C H -0.019761 0.408442 0.554087 0.085 Uiso 1 1 calc R U . . .
C38 C 0.3508(5) 0.2618(4) 0.62433(13) 0.0222(11) Uani 1 1 d . . . . .
C39 C 0.1977(5) 0.2628(4) 0.60756(15) 0.0282(12) Uani 1 1 d . . . . .
C40 C 0.1283(6) 0.1818(5) 0.59884(16) 0.0386(15) Uani 1 1 d . . . . .
H40A H 0.025109 0.180186 0.587303 0.046 Uiso 1 1 calc R U . . .
C41 C 0.2061(7) 0.1039(4) 0.60662(18) 0.0407(14) Uani 1 1 d . . . . .
H41A H 0.156755 0.049492 0.600199 0.049 Uiso 1 1 calc R U . . .
C42 C 0.3560(7) 0.1049(4) 0.62375(18) 0.0388(14) Uani 1 1 d . . . . .
H42A H 0.408262 0.050999 0.629305 0.047 Uiso 1 1 calc R U . . .
C43 C 0.4309(5) 0.1836(4) 0.63292(15) 0.0285(12) Uani 1 1 d . . . . .
N1 N 0.4269(4) 0.3446(3) 0.63392(10) 0.0189(8) Uani 1 1 d . . . . .
O1 O 0.6216(4) 0.4959(3) 0.65071(9) 0.0293(9) Uani 1 1 d . . . . .
O2 O 0.2220(6) 0.5703(4) 0.65372(13) 0.0635(15) Uani 1 1 d . . . . .
O3 O 0.1018(5) 0.6417(4) 0.59491(16) 0.0626(14) Uani 1 1 d . . . . .
O4 O 0.3204(4) 0.5458(3) 0.59194(10) 0.0305(9) Uani 1 1 d . . . . .
F1 F 0.4998(5) 0.6760(3) 0.64094(14) 0.0784(14) Uani 1 1 d . . . . .
F2 F 0.3026(5) 0.7587(3) 0.64501(13) 0.0734(14) Uani 1 1 d . . . . .
F3 F 0.3938(5) 0.7366(3) 0.59168(11) 0.0664(13) Uani 1 1 d . . . . .
P1 P 0.34718(13) 0.44509(10) 0.74715(3) 0.0234(3) Uani 1 1 d . . . . .
S1 S 0.23489(16) 0.60331(11) 0.61494(4) 0.0331(3) Uani 1 1 d . . . . .
Au1 Au 0.39741(2) 0.39645(2) 0.68876(2) 0.02245(7) Uani 1 1 d . . . . .
Cl1 Cl 0.1437(8) 0.1845(5) 0.4628(2) 0.064(2) Uani 0.25 1 d . . P . .
C32A C 0.607(3) 0.122(2) 0.6876(8) 0.062(7) Uiso 0.3 1 d . . P A 1
H32A H 0.504368 0.110646 0.695765 0.093 Uiso 0.3 1 calc R U P A 1
H32B H 0.672464 0.148480 0.708911 0.093 Uiso 0.3 1 calc R U P A 1
H32C H 0.653416 0.066194 0.680227 0.093 Uiso 0.3 1 calc R U P A 1
C34A C 0.713(3) 0.150(2) 0.6216(9) 0.066(8) Uiso 0.3 1 d . . P A 1
H34A H 0.819266 0.154118 0.633250 0.099 Uiso 0.3 1 calc R U P A 1
H34B H 0.700251 0.187737 0.598560 0.099 Uiso 0.3 1 calc R U P A 1
H34C H 0.688598 0.089450 0.614316 0.099 Uiso 0.3 1 calc R U P A 1
C33A C 0.5947(6) 0.1839(5) 0.65303(16) 0.0385(13) Uiso 0.3 1 d . . P A 1
H33A H 0.623207 0.244701 0.661818 0.046 Uiso 0.3 1 calc R U P A 1
C32B C 0.5857(11) 0.1690(8) 0.6968(3) 0.048(2) Uiso 0.7 1 d . . P A 2
H32D H 0.535422 0.112664 0.700852 0.072 Uiso 0.7 1 calc R U P A 2
H32E H 0.525947 0.216504 0.707246 0.072 Uiso 0.7 1 calc R U P A 2
H32F H 0.690114 0.168541 0.709966 0.072 Uiso 0.7 1 calc R U P A 2
C34B C 0.6995(13) 0.1204(8) 0.6375(3) 0.055(3) Uiso 0.7 1 d . . P A 2
H34D H 0.674452 0.061167 0.646006 0.083 Uiso 0.7 1 calc R U P A 2
H34E H 0.806116 0.134653 0.646975 0.083 Uiso 0.7 1 calc R U P A 2
H34F H 0.688209 0.122962 0.609218 0.083 Uiso 0.7 1 calc R U P A 2
C33B C 0.5947(6) 0.1839(5) 0.65303(16) 0.0385(13) Uiso 0.7 1 d . . P A 2
H33B H 0.638747 0.243723 0.649711 0.046 Uiso 0.7 1 calc R U P A 2
Cl2A Cl -0.131(2) 0.1269(14) 0.4922(6) 0.098(5) Uiso 0.15 1 d . . P B 3
C44A C -0.045(3) 0.1921(19) 0.4584(7) 0.039(5) Uiso 0.15 1 d . . P B 3
H44A H -0.084184 0.173931 0.431958 0.047 Uiso 0.15 1 calc R U P B 3
H44B H -0.074490 0.254183 0.461811 0.047 Uiso 0.15 1 calc R U P B 3
Cl2B Cl -0.153(3) 0.1009(19) 0.4627(9) 0.093(8) Uiso 0.1 1 d . . P B 4
C44B C -0.045(3) 0.1921(19) 0.4584(7) 0.039(5) Uiso 0.1 1 d . . P B 4
H44C H -0.075547 0.217955 0.432683 0.047 Uiso 0.1 1 calc R U P B 4
H44D H -0.073949 0.234852 0.477923 0.047 Uiso 0.1 1 calc R U P B 4

loop_
_atom_site_aniso_label
_atom_site_aniso_U_11
_atom_site_aniso_U_22
_atom_site_aniso_U_33
_atom_site_aniso_U_23
_atom_site_aniso_U_13
_atom_site_aniso_U_12
C1 0.019(2) 0.039(4) 0.020(2) -0.002(2) 0.0034(17) 0.004(2)
C2 0.025(2) 0.037(4) 0.025(3) 0.005(3) 0.0057(19) 0.007(2)
C3 0.033(3) 0.040(4) 0.035(3) -0.004(3) 0.008(2) 0.001(3)
C4 0.038(3) 0.037(4) 0.040(3) -0.007(3) -0.002(2) 0.005(3)
C5 0.036(3) 0.053(5) 0.038(3) -0.022(3) 0.009(2) 0.005(3)
C6 0.029(2) 0.061(5) 0.032(3) -0.005(3) 0.012(2) 0.006(3)
C7 0.018(2) 0.040(4) 0.025(2) -0.002(2) 0.0064(17) -0.001(2)
C8 0.024(2) 0.046(4) 0.024(2) 0.002(3) 0.0065(18) 0.003(2)
C9 0.018(2) 0.056(4) 0.038(3) 0.004(3) 0.001(2) 0.005(3)
C10 0.018(2) 0.065(5) 0.048(4) -0.002(3) 0.010(2) -0.001(3)
C11 0.025(2) 0.064(5) 0.036(3) 0.001(3) 0.018(2) -0.001(3)
C12 0.024(2) 0.051(4) 0.024(3) -0.001(3) 0.0075(19) -0.003(2)
C13 0.017(2) 0.050(4) 0.023(3) 0.010(3) 0.0084(18) 0.003(2)
C14 0.042(3) 0.051(5) 0.039(3) 0.013(3) 0.002(2) 0.002(3)
C15 0.052(4) 0.061(6) 0.081(5) 0.043(5) 0.015(4) 0.005(4)
C16 0.037(3) 0.100(8) 0.054(4) 0.048(5) -0.009(3) -0.004(4)
C17 0.048(4) 0.078(6) 0.043(4) 0.021(4) -0.007(3) -0.010(4)
C18 0.032(3) 0.062(5) 0.029(3) 0.007(3) 0.001(2) -0.004(3)
C19 0.047(3) 0.036(4) 0.026(3) -0.004(3) 0.000(2) 0.005(3)
C20 0.0165(19) 0.029(3) 0.020(2) 0.000(2) 0.0004(16) 0.004(2)
C21 0.0169(19) 0.033(3) 0.014(2) -0.001(2) 0.0025(16) 0.001(2)
C22 0.021(2) 0.027(3) 0.021(2) 0.002(2) 0.0037(17) 0.006(2)
C23 0.032(2) 0.036(4) 0.027(3) 0.000(3) 0.008(2) -0.002(2)
C24 0.046(3) 0.037(4) 0.026(3) -0.012(3) 0.007(2) -0.006(3)
C25 0.040(3) 0.044(4) 0.017(2) -0.001(3) 0.006(2) 0.005(3)
C26 0.026(2) 0.036(3) 0.019(2) 0.004(2) 0.0038(18) 0.005(2)
C27 0.0168(19) 0.032(3) 0.017(2) 0.001(2) 0.0024(16) 0.006(2)
C28 0.0174(19) 0.026(3) 0.022(2) 0.003(2) 0.0009(16) 0.003(2)
C29 0.027(2) 0.029(3) 0.031(3) 0.000(2) 0.004(2) -0.005(2)
C30 0.033(3) 0.036(4) 0.031(3) 0.010(3) 0.009(2) -0.008(3)
C31 0.031(2) 0.038(4) 0.024(3) 0.013(3) 0.011(2) 0.006(2)
C35 0.063(4) 0.066(5) 0.039(4) 0.003(4) -0.001(3) 0.032(4)
C36 0.025(2) 0.032(4) 0.052(4) 0.009(3) -0.007(2) -0.001(2)
C37 0.047(3) 0.073(6) 0.049(4) 0.029(4) 0.004(3) 0.018(4)
C38 0.020(2) 0.028(3) 0.019(2) 0.004(2) 0.0054(17) 0.000(2)
C39 0.026(2) 0.031(3) 0.027(3) 0.006(2) 0.0008(19) -0.003(2)
C40 0.030(3) 0.047(4) 0.038(3) 0.006(3) -0.007(2) -0.007(3)
C41 0.048(3) 0.032(4) 0.043(3) -0.001(3) 0.007(3) -0.013(3)
C42 0.040(3) 0.029(3) 0.049(4) 0.009(3) 0.014(3) 0.006(3)
C43 0.027(2) 0.029(3) 0.031(3) 0.008(2) 0.0090(19) 0.005(2)
N1 0.0172(16) 0.021(2) 0.0181(19) 0.0047(17) 0.0015(14) 0.0037(16)
O1 0.0268(16) 0.041(3) 0.0204(17) -0.0051(17) 0.0037(13) -0.0044(17)
O2 0.086(4) 0.068(4) 0.041(3) 0.004(3) 0.033(2) -0.005(3)
O3 0.039(2) 0.051(3) 0.094(4) -0.014(3) -0.012(2) 0.007(2)
O4 0.0345(18) 0.031(2) 0.0271(19) -0.0028(17) 0.0062(14) 0.0010(17)
F1 0.063(3) 0.074(4) 0.093(3) -0.013(3) -0.023(2) -0.008(3)
F2 0.090(3) 0.056(3) 0.079(3) -0.042(3) 0.035(2) -0.014(3)
F3 0.104(3) 0.052(3) 0.045(2) -0.004(2) 0.020(2) -0.038(3)
P1 0.0174(5) 0.0368(9) 0.0167(6) 0.0022(6) 0.0063(4) 0.0014(5)
S1 0.0354(6) 0.0342(9) 0.0316(7) -0.0023(7) 0.0133(5) -0.0016(6)
Au1 0.01871(9) 0.03291(13) 0.01656(10) 0.00175(9) 0.00610(6) 0.00106(8)
Cl1 0.058(4) 0.045(5) 0.080(5) -0.013(4) -0.043(4) 0.014(3)

loop_
_atom_type_symbol
_atom_type_description
_atom_type_scat_dispersion_real
_atom_type_scat_dispersion_imag
_atom_type_scat_source
C C 0.0033 0.0016 'International Tables Vol C Tables 4.2.6.8 and 6.1.1.4'
H H 0.0000 0.0000 'International Tables Vol C Tables 4.2.6.8 and 6.1.1.4'
N N 0.0061 0.0033 'International Tables Vol C Tables 4.2.6.8 and 6.1.1.4'
O O 0.0106 0.0060 'International Tables Vol C Tables 4.2.6.8 and 6.1.1.4'
F F 0.0171 0.0103 'International Tables Vol C Tables 4.2.6.8 and 6.1.1.4'
P P 0.1023 0.0942 'International Tables Vol C Tables 4.2.6.8 and 6.1.1.4'
S S 0.1246 0.1234 'International Tables Vol C Tables 4.2.6.8 and 6.1.1.4'
Au Au -2.0133 8.8022 'International Tables Vol C Tables 4.2.6.8 and 6.1.1.4'
Cl Cl 0.1484 0.1585 'International Tables Vol C Tables 4.2.6.8 and 6.1.1.4'

loop_
_geom_angle_atom_site_label_1
_geom_angle_atom_site_label_2
_geom_angle_atom_site_label_3
_geom_angle
_geom_angle_site_symmetry_1
_geom_angle_site_symmetry_3
_geom_angle_publ_flag
C2 C1 C6 118.4(6) . . ?
C2 C1 P1 120.9(4) . . ?
C6 C1 P1 120.7(4) . . ?
C3 C2 C1 120.2(5) . . ?
C3 C2 H2A 119.9 . . ?
C1 C2 H2A 119.9 . . ?
C2 C3 C4 120.8(6) . . ?
C2 C3 H3A 119.6 . . ?
C4 C3 H3A 119.6 . . ?
C5 C4 C3 119.5(6) . . ?
C5 C4 H4A 120.2 . . ?
C3 C4 H4A 120.2 . . ?
C4 C5 C6 120.1(6) . . ?
C4 C5 H5A 119.9 . . ?
C6 C5 H5A 119.9 . . ?
C5 C6 C1 120.7(6) . . ?
C5 C6 H6A 119.6 . . ?
C1 C6 H6A 119.6 . . ?
C8 C7 C12 120.5(4) . . ?
C8 C7 P1 117.1(4) . . ?
C12 C7 P1 122.4(4) . . ?
C9 C8 C7 119.6(5) . . ?
C9 C8 H8A 120.2 . . ?
C7 C8 H8A 120.2 . . ?
C8 C9 C10 120.2(5) . . ?
C8 C9 H9A 119.9 . . ?
C10 C9 H9A 119.9 . . ?
C9 C10 C11 120.7(5) . . ?
C9 C10 H10A 119.6 . . ?
C11 C10 H10A 119.6 . . ?
C12 C11 C10 119.3(5) . . ?
C12 C11 H11A 120.3 . . ?
C10 C11 H11A 120.3 . . ?
C11 C12 C7 119.6(5) . . ?
C11 C12 H12A 120.2 . . ?
C7 C12 H12A 120.2 . . ?
C14 C13 C18 119.2(6) . . ?
C14 C13 P1 118.8(4) . . ?
C18 C13 P1 122.0(5) . . ?
C13 C14 C15 120.7(7) . . ?
C13 C14 H14A 119.7 . . ?
C15 C14 H14A 119.7 . . ?
C16 C15 C14 118.2(8) . . ?
C16 C15 H15A 120.9 . . ?
C14 C15 H15A 120.9 . . ?
C17 C16 C15 121.9(7) . . ?
C17 C16 H16A 119.1 . . ?
C15 C16 H16A 119.1 . . ?
C18 C17 C16 120.1(7) . . ?
C18 C17 H17A 120.0 . . ?
C16 C17 H17A 120.0 . . ?
C17 C18 C13 120.0(7) . . ?
C17 C18 H18A 120.0 . . ?
C13 C18 H18A 120.0 . . ?
F3 C19 F2 106.4(6) . . ?
F3 C19 F1 104.0(5) . . ?
F2 C19 F1 108.0(5) . . ?
F3 C19 S1 112.5(4) . . ?
F2 C19 S1 112.7(4) . . ?
F1 C19 S1 112.7(5) . . ?
O1 C20 C28 129.5(5) . . ?
O1 C20 C21 123.9(4) . . ?
C28 C20 C21 106.3(4) . . ?
N1 C21 C22 131.8(5) . . ?
N1 C21 C20 121.3(4) . . ?
C22 C21 C20 106.9(4) . . ?
C23 C22 C27 119.8(4) . . ?
C23 C22 C21 135.0(5) . . ?
C27 C22 C21 105.2(4) . . ?
C22 C23 C24 117.4(5) . . ?
C22 C23 H23A 121.3 . . ?
C24 C23 H23A 121.3 . . ?
C25 C24 C23 123.5(5) . . ?
C25 C24 H24A 118.3 . . ?
C23 C24 H24A 118.3 . . ?
C24 C25 C26 120.8(5) . . ?
C24 C25 H25A 119.6 . . ?
C26 C25 H25A 119.6 . . ?
C27 C26 C31 116.9(5) . . ?
C27 C26 C25 115.3(5) . . ?
C31 C26 C25 127.8(5) . . ?
C28 C27 C26 121.3(5) . . ?
C28 C27 C22 115.5(4) . . ?
C26 C27 C22 123.2(5) . . ?
C29 C28 C27 120.9(4) . . ?
C29 C28 C20 133.1(5) . . ?
C27 C28 C20 106.0(4) . . ?
C28 C29 C30 117.6(5) . . ?
C28 C29 H29A 121.2 . . ?
C30 C29 H29A 121.2 . . ?
C31 C30 C29 122.6(5) . . ?
C31 C30 H30A 118.7 . . ?
C29 C30 H30A 118.7 . . ?
C30 C31 C26 120.7(5) . . ?
C30 C31 H31A 119.7 . . ?
C26 C31 H31A 119.7 . . ?
C36 C35 H35A 109.5 . . ?
C36 C35 H35B 109.5 . . ?
H35A C35 H35B 109.5 . . ?
C36 C35 H35C 109.5 . . ?
H35A C35 H35C 109.5 . . ?
H35B C35 H35C 109.5 . . ?
C35 C36 C39 111.4(5) . . ?
C35 C36 C37 110.4(5) . . ?
C39 C36 C37 112.1(6) . . ?
C35 C36 H36A 107.6 . . ?
C39 C36 H36A 107.6 . . ?
C37 C36 H36A 107.6 . . ?
C36 C37 H37A 109.5 . . ?
C36 C37 H37B 109.5 . . ?
H37A C37 H37B 109.5 . . ?
C36 C37 H37C 109.5 . . ?
H37A C37 H37C 109.5 . . ?
H37B C37 H37C 109.5 . . ?
C43 C38 C39 122.2(5) . . ?
C43 C38 N1 118.9(4) . . ?
C39 C38 N1 118.9(5) . . ?
C40 C39 C38 117.2(5) . . ?
C40 C39 C36 121.3(5) . . ?
C38 C39 C36 121.5(5) . . ?
C41 C40 C39 121.5(5) . . ?
C41 C40 H40A 119.3 . . ?
C39 C40 H40A 119.3 . . ?
C40 C41 C42 120.1(6) . . ?
C40 C41 H41A 120.0 . . ?
C42 C41 H41A 120.0 . . ?
C41 C42 C43 120.9(6) . . ?
C41 C42 H42A 119.5 . . ?
C43 C42 H42A 119.5 . . ?
C42 C43 C38 118.1(5) . . ?
C42 C43 C33B 120.4(5) . . ?
C38 C43 C33B 121.4(5) . . ?
C42 C43 C33A 120.4(5) . . ?
C38 C43 C33A 121.4(5) . . ?
C21 N1 C38 118.8(4) . . ?
C21 N1 Au1 124.7(4) . . ?
C38 N1 Au1 116.4(3) . . ?
C1 P1 C7 104.5(3) . . ?
C1 P1 C13 107.2(3) . . ?
C7 P1 C13 106.3(2) . . ?
C1 P1 Au1 112.89(16) . . ?
C7 P1 Au1 112.58(17) . . ?
C13 P1 Au1 112.86(19) . . ?
O3 S1 O4 114.7(3) . . ?
O3 S1 O2 117.9(3) . . ?
O4 S1 O2 113.1(3) . . ?
O3 S1 C19 102.3(3) . . ?
O4 S1 C19 103.7(3) . . ?
O2 S1 C19 102.4(3) . . ?
N1 Au1 P1 175.08(11) . . ?
C33A C32A H32A 109.5 . . ?
C33A C32A H32B 109.5 . . ?
H32A C32A H32B 109.5 . . ?
C33A C32A H32C 109.5 . . ?
H32A C32A H32C 109.5 . . ?
H32B C32A H32C 109.5 . . ?
C33A C34A H34A 109.5 . . ?
C33A C34A H34B 109.5 . . ?
H34A C34A H34B 109.5 . . ?
C33A C34A H34C 109.5 . . ?
H34A C34A H34C 109.5 . . ?
H34B C34A H34C 109.5 . . ?
C32A C33A C43 110.8(11) . . ?
C32A C33A C34A 109.0(17) . . ?
C43 C33A C34A 107.9(11) . . ?
C32A C33A H33A 109.7 . . ?
C43 C33A H33A 109.7 . . ?
C34A C33A H33A 109.7 . . ?
C33B C32B H32D 109.5 . . ?
C33B C32B H32E 109.5 . . ?
H32D C32B H32E 109.5 . . ?
C33B C32B H32F 109.5 . . ?
H32D C32B H32F 109.5 . . ?
H32E C32B H32F 109.5 . . ?
C33B C34B H34D 109.5 . . ?
C33B C34B H34E 109.5 . . ?
H34D C34B H34E 109.5 . . ?
C33B C34B H34F 109.5 . . ?
H34D C34B H34F 109.5 . . ?
H34E C34B H34F 109.5 . . ?
C34B C33B C43 114.6(6) . . ?
C34B C33B C32B 110.7(8) . . ?
C43 C33B C32B 108.7(5) . . ?
C34B C33B H33B 107.5 . . ?
C43 C33B H33B 107.5 . . ?
C32B C33B H33B 107.5 . . ?
Cl1 C44A Cl2A 112.5(15) . . ?
Cl1 C44A H44A 109.1 . . ?
Cl2A C44A H44A 109.1 . . ?
Cl1 C44A H44B 109.1 . . ?
Cl2A C44A H44B 109.1 . . ?
H44A C44A H44B 107.8 . . ?
Cl1 C44B Cl2B 119.5(19) . . ?
Cl1 C44B H44C 107.4 . . ?
Cl2B C44B H44C 107.4 . . ?
Cl1 C44B H44D 107.4 . . ?
Cl2B C44B H44D 107.4 . . ?
H44C C44B H44D 107.0 . . ?

loop_
_geom_bond_atom_site_label_1
_geom_bond_atom_site_label_2
_geom_bond_distance
_geom_bond_site_symmetry_2
_geom_bond_publ_flag
C1 C2 1.392(7) . ?
C1 C6 1.416(8) . ?
C1 P1 1.802(6) . ?
C2 C3 1.360(8) . ?
C2 H2A 0.9500 . ?
C3 C4 1.408(8) . ?
C3 H3A 0.9500 . ?
C4 C5 1.369(9) . ?
C4 H4A 0.9500 . ?
C5 C6 1.371(9) . ?
C5 H5A 0.9500 . ?
C6 H6A 0.9500 . ?
C7 C8 1.394(7) . ?
C7 C12 1.396(7) . ?
C7 P1 1.814(4) . ?
C8 C9 1.382(6) . ?
C8 H8A 0.9500 . ?
C9 C10 1.382(8) . ?
C9 H9A 0.9500 . ?
C10 C11 1.395(9) . ?
C10 H10A 0.9500 . ?
C11 C12 1.392(7) . ?
C11 H11A 0.9500 . ?
C12 H12A 0.9500 . ?
C13 C14 1.364(9) . ?
C13 C18 1.421(8) . ?
C13 P1 1.814(5) . ?
C14 C15 1.405(9) . ?
C14 H14A 0.9500 . ?
C15 C16 1.380(12) . ?
C15 H15A 0.9500 . ?
C16 C17 1.365(12) . ?
C16 H16A 0.9500 . ?
C17 C18 1.357(9) . ?
C17 H17A 0.9500 . ?
C18 H18A 0.9500 . ?
C19 F3 1.313(7) . ?
C19 F2 1.319(7) . ?
C19 F1 1.332(7) . ?
C19 S1 1.825(7) . ?
C20 O1 1.219(6) . ?
C20 C28 1.480(6) . ?
C20 C21 1.541(7) . ?
C21 N1 1.275(6) . ?
C21 C22 1.480(6) . ?
C22 C23 1.368(8) . ?
C22 C27 1.420(7) . ?
C23 C24 1.410(7) . ?
C23 H23A 0.9500 . ?
C24 C25 1.363(8) . ?
C24 H24A 0.9500 . ?
C25 C26 1.421(8) . ?
C25 H25A 0.9500 . ?
C26 C27 1.408(6) . ?
C26 C31 1.416(8) . ?
C27 C28 1.404(7) . ?
C28 C29 1.373(7) . ?
C29 C30 1.409(7) . ?
C29 H29A 0.9500 . ?
C30 C31 1.360(8) . ?
C30 H30A 0.9500 . ?
C31 H31A 0.9500 . ?
C35 C36 1.507(9) . ?
C35 H35A 0.9800 . ?
C35 H35B 0.9800 . ?
C35 H35C 0.9800 . ?
C36 C39 1.524(8) . ?
C36 C37 1.524(8) . ?
C36 H36A 1.0000 . ?
C37 H37A 0.9800 . ?
C37 H37B 0.9800 . ?
C37 H37C 0.9800 . ?
C38 C43 1.399(7) . ?
C38 C39 1.405(6) . ?
C38 N1 1.449(7) . ?
C39 C40 1.395(8) . ?
C40 C41 1.381(9) . ?
C40 H40A 0.9500 . ?
C41 C42 1.384(9) . ?
C41 H41A 0.9500 . ?
C42 C43 1.388(9) . ?
C42 H42A 0.9500 . ?
C43 C33B 1.530(7) . ?
C43 C33A 1.530(7) . ?
N1 Au1 2.099(4) . ?
O2 S1 1.452(5) . ?
O3 S1 1.422(5) . ?
O4 S1 1.438(4) . ?
P1 Au1 2.2397(12) . ?
Cl1 C44B 1.64(2) . ?
Cl1 C44A 1.64(2) . ?
C32A C33A 1.52(3) . ?
C32A H32A 0.9800 . ?
C32A H32B 0.9800 . ?
C32A H32C 0.9800 . ?
C34A C33A 1.65(3) . ?
C34A H34A 0.9800 . ?
C34A H34B 0.9800 . ?
C34A H34C 0.9800 . ?
C33A H33A 1.0000 . ?
C32B C33B 1.545(11) . ?
C32B H32D 0.9800 . ?
C32B H32E 0.9800 . ?
C32B H32F 0.9800 . ?
C34B C33B 1.465(12) . ?
C34B H34D 0.9800 . ?
C34B H34E 0.9800 . ?
C34B H34F 0.9800 . ?
C33B H33B 1.0000 . ?
Cl2A C44A 1.76(3) . ?
C44A H44A 0.9900 . ?
C44A H44B 0.9900 . ?
Cl2B C44B 1.69(4) . ?
C44B H44C 0.9900 . ?
C44B H44D 0.9900 . ?
